data_8106201
loop_
_publ_author_name
'Yeo, Chien Ing'
'Tiekink, Edward R.T.'

_publ_section_title
;
 Crystal structure of N-(2-chlorophenyl)methoxycarbothioamide, C8H8ClNOS
;
_journal_issue 3
_journal_name_full 'Zeitschrift f\"ur Kristallographie - New Crystal Structures'
_journal_page_first 517
_journal_page_last 518
_journal_paper_doi 10.1515/ncrs-2017-0409
_journal_volume 233
_journal_year 2018
_chemical_formula_moiety 'C8 H8 Cl N O S'
_chemical_formula_sum 'C8 H8 Cl N O S'
_chemical_formula_weight 201.66
_space_group_crystal_system triclinic
_space_group_IT_number 2
_space_group_name_Hall '-P 1'
_space_group_name_H-M_alt 'P -1'
_audit_creation_method SHELXL-2014/7
_cell_angle_alpha 66.279(12)
_cell_angle_beta 72.245(9)
_cell_angle_gamma 87.699(8)
_cell_formula_units_Z 2
_cell_length_a 6.7658(5)
_cell_length_b 8.0344(10)
_cell_length_c 9.6285(12)
_cell_measurement_reflns_used 2208
_cell_measurement_temperature 100(2)
_cell_measurement_theta_max 24.9953
_cell_measurement_theta_min 2.4301
_cell_volume 454.31(10)
_computing_cell_refinement 'CrysAlis PRO [1]'
_computing_data_collection 'CrysAlis PRO [1]'
_computing_data_reduction 'CrysAlis PRO [1]'
_computing_molecular_graphics 'ORTEP-3 for Windows [4]'
_computing_publication_material 'SHELXL-2014/7 [3]'
_computing_structure_refinement 'SHELXL-2014/7 [3]'
_computing_structure_solution 'SHELXS-97 [2]'
_diffrn_ambient_temperature 100(2)
_diffrn_detector_area_resol_mean 10.4041
_diffrn_measured_fraction_theta_full 0.999
_diffrn_measured_fraction_theta_max 0.999
_diffrn_measurement_device_type 'Agilent Technologies SuperNova Dual diffractometer with Atlas detector'
_diffrn_measurement_method '\w scans'
_diffrn_radiation_monochromator Mirror
_diffrn_radiation_source 'SuperNova (Mo) X-ray Source'
_diffrn_radiation_type MoK\a
_diffrn_radiation_wavelength 0.71073
_diffrn_reflns_av_R_equivalents 0.0440
_diffrn_reflns_av_unetI/netI 0.0514
_diffrn_reflns_Laue_measured_fraction_full 0.999
_diffrn_reflns_Laue_measured_fraction_max 0.999
_diffrn_reflns_limit_h_max 6
_diffrn_reflns_limit_h_min -8
_diffrn_reflns_limit_k_max 8
_diffrn_reflns_limit_k_min -9
_diffrn_reflns_limit_l_max 11
_diffrn_reflns_limit_l_min -11
_diffrn_reflns_number 3419
_diffrn_reflns_point_group_measured_fraction_full 0.999
_diffrn_reflns_point_group_measured_fraction_max 0.999
_diffrn_reflns_theta_full 25.049
_diffrn_reflns_theta_max 25.049
_diffrn_reflns_theta_min 2.435
_exptl_absorpt_coefficient_mu 0.598
_exptl_absorpt_correction_T_max 0.9156
_exptl_absorpt_correction_T_min 0.8648
_exptl_absorpt_correction_type multi-scan
_exptl_absorpt_process_details 'CrysAlisPro [1]'
_exptl_crystal_colour colourless
_exptl_crystal_density_diffrn 1.474
_exptl_crystal_description block
_exptl_crystal_F_000 208
_exptl_crystal_size_max 0.250
_exptl_crystal_size_mid 0.200
_exptl_crystal_size_min 0.150
_refine_diff_density_max 0.910
_refine_diff_density_min -0.527
_refine_diff_density_rms 0.127
_refine_ls_extinction_coef .
_refine_ls_extinction_method none
_refine_ls_goodness_of_fit_ref 1.049
_refine_ls_hydrogen_treatment mixed
_refine_ls_matrix_type full
_refine_ls_number_parameters 113
_refine_ls_number_reflns 1612
_refine_ls_number_restraints 1
_refine_ls_restrained_S_all 1.048
_refine_ls_R_factor_all 0.0619
_refine_ls_R_factor_gt 0.0555
_refine_ls_shift/su_max 0.000
_refine_ls_shift/su_mean 0.000
_refine_ls_structure_factor_coef Fsqd
_refine_ls_weighting_details 'w=1/[\s^2^(Fo^2^)+(0.1126P)^2^] where P=(Fo^2^+2Fc^2^)/3'
_refine_ls_weighting_scheme calc
_refine_ls_wR_factor_gt 0.1472
_refine_ls_wR_factor_ref 0.1577
_reflns_Friedel_coverage 0.000
_reflns_Friedel_fraction_full .
_reflns_Friedel_fraction_max .
_reflns_number_gt 1412
_reflns_number_total 1612
_reflns_threshold_expression 'I > 2\s(I)'
_cod_data_source_file suppl_ncrs-2017-0409_suppl.cif
_cod_data_source_block shelx
_cod_database_code 8106201
_shelx_shelxl_version_number 2014/7
_shelx_space_group_comment
;
The symmetry employed for this shelxl refinement is uniquely defined
by the following loop, which should always be used as a source of
symmetry information in preference to the above space-group names.
They are only intended as comments.
;
_shelx_estimated_absorpt_t_min 0.865
_shelx_estimated_absorpt_t_max 0.916

loop_
_space_group_symop_operation_xyz
'x, y, z'
'-x, -y, -z'

loop_
_atom_site_label
_atom_site_type_symbol
_atom_site_fract_x
_atom_site_fract_y
_atom_site_fract_z
_atom_site_U_iso_or_equiv
_atom_site_adp_type
_atom_site_occupancy
_atom_site_site_symmetry_order
_atom_site_calc_flag
_atom_site_refinement_flags_posn
_atom_site_refinement_flags_adp
_atom_site_refinement_flags_occupancy
_atom_site_disorder_assembly
_atom_site_disorder_group
Cl1 Cl 0.74319(9) 0.15138(8) 0.31896(8) 0.0279(3) Uani 1 1 d . . . . .
S1 S 0.20199(10) 0.36917(9) 0.67712(7) 0.0257(3) Uani 1 1 d . . . . .
O1 O 0.0511(3) 0.2195(2) 0.52448(19) 0.0214(5) Uani 1 1 d . . . . .
N1 N 0.3755(3) 0.3487(3) 0.3994(2) 0.0206(5) Uani 1 1 d D . . . .
H1N H 0.482(3) 0.408(3) 0.399(3) 0.025 Uiso 1 1 d D U . . .
C1 C 0.2063(4) 0.3101(3) 0.5286(3) 0.0187(6) Uani 1 1 d . . . . .
C2 C 0.3925(4) 0.3038(3) 0.2674(3) 0.0190(6) Uani 1 1 d . . . . .
C3 C 0.5623(4) 0.2137(3) 0.2164(3) 0.0204(6) Uani 1 1 d . . . . .
C4 C 0.5892(4) 0.1769(3) 0.0841(3) 0.0243(6) Uani 1 1 d . . . . .
H4 H 0.7059 0.1172 0.0497 0.029 Uiso 1 1 calc R U . . .
C5 C 0.4467(4) 0.2268(3) 0.0020(3) 0.0248(6) Uani 1 1 d . . . . .
H5 H 0.4644 0.2010 -0.0889 0.030 Uiso 1 1 calc R U . . .
C6 C 0.2763(4) 0.3155(3) 0.0527(3) 0.0252(6) Uani 1 1 d . . . . .
H6 H 0.1769 0.3488 -0.0030 0.030 Uiso 1 1 calc R U . . .
C7 C 0.2518(4) 0.3548(3) 0.1830(3) 0.0222(6) Uani 1 1 d . . . . .
H7 H 0.1370 0.4176 0.2153 0.027 Uiso 1 1 calc R U . . .
C8 C -0.1426(4) 0.1699(4) 0.6562(3) 0.0270(6) Uani 1 1 d . . . . .
H8A H -0.2418 0.1017 0.6381 0.040 Uiso 1 1 calc R U . . .
H8B H -0.2012 0.2808 0.6633 0.040 Uiso 1 1 calc R U . . .
H8C H -0.1155 0.0938 0.7563 0.040 Uiso 1 1 calc R U . . .

loop_
_atom_site_aniso_label
_atom_site_aniso_U_11
_atom_site_aniso_U_22
_atom_site_aniso_U_33
_atom_site_aniso_U_23
_atom_site_aniso_U_13
_atom_site_aniso_U_12
Cl1 0.0130(4) 0.0374(5) 0.0404(5) -0.0210(4) -0.0118(3) 0.0077(3)
S1 0.0159(4) 0.0382(5) 0.0287(5) -0.0205(4) -0.0048(3) -0.0001(3)
O1 0.0119(9) 0.0282(10) 0.0233(9) -0.0115(7) -0.0027(7) -0.0025(7)
N1 0.0092(10) 0.0287(12) 0.0284(11) -0.0162(9) -0.0055(9) -0.0005(9)
C1 0.0120(13) 0.0190(13) 0.0261(13) -0.0093(10) -0.0078(10) 0.0049(10)
C2 0.0123(12) 0.0209(13) 0.0217(12) -0.0088(10) -0.0019(10) -0.0030(9)
C3 0.0112(12) 0.0216(13) 0.0265(12) -0.0094(10) -0.0033(10) -0.0022(10)
C4 0.0148(13) 0.0267(15) 0.0307(14) -0.0149(11) -0.0016(11) -0.0006(10)
C5 0.0229(15) 0.0265(13) 0.0211(13) -0.0103(11) 0.0000(11) -0.0043(11)
C6 0.0192(15) 0.0309(15) 0.0252(13) -0.0097(11) -0.0086(11) -0.0010(11)
C7 0.0125(13) 0.0245(14) 0.0276(14) -0.0103(11) -0.0040(11) 0.0007(11)
C8 0.0118(13) 0.0371(15) 0.0260(13) -0.0106(11) 0.0000(11) -0.0062(11)

loop_
_atom_type_symbol
_atom_type_description
_atom_type_scat_dispersion_real
_atom_type_scat_dispersion_imag
_atom_type_scat_source
C C 0.0033 0.0016 'International Tables Vol C Tables 4.2.6.8 and 6.1.1.4'
H H 0.0000 0.0000 'International Tables Vol C Tables 4.2.6.8 and 6.1.1.4'
N N 0.0061 0.0033 'International Tables Vol C Tables 4.2.6.8 and 6.1.1.4'
O O 0.0106 0.0060 'International Tables Vol C Tables 4.2.6.8 and 6.1.1.4'
S S 0.1246 0.1234 'International Tables Vol C Tables 4.2.6.8 and 6.1.1.4'
Cl Cl 0.1484 0.1585 'International Tables Vol C Tables 4.2.6.8 and 6.1.1.4'

loop_
_geom_angle_atom_site_label_1
_geom_angle_atom_site_label_2
_geom_angle_atom_site_label_3
_geom_angle
_geom_angle_site_symmetry_1
_geom_angle_site_symmetry_3
C1 O1 C8 118.53(18) . .
C1 N1 C2 125.8(2) . .
C1 N1 H1N 114.7(17) . .
C2 N1 H1N 119.6(17) . .
O1 C1 N1 112.6(2) . .
O1 C1 S1 125.27(18) . .
N1 C1 S1 122.1(2) . .
C7 C2 C3 118.7(2) . .
C7 C2 N1 121.9(2) . .
C3 C2 N1 119.3(2) . .
C4 C3 C2 120.7(2) . .
C4 C3 Cl1 119.75(18) . .
C2 C3 Cl1 119.52(18) . .
C5 C4 C3 120.0(2) . .
C5 C4 H4 120.0 . .
C3 C4 H4 120.0 . .
C4 C5 C6 119.7(2) . .
C4 C5 H5 120.2 . .
C6 C5 H5 120.2 . .
C7 C6 C5 120.2(2) . .
C7 C6 H6 119.9 . .
C5 C6 H6 119.9 . .
C6 C7 C2 120.6(2) . .
C6 C7 H7 119.7 . .
C2 C7 H7 119.7 . .
O1 C8 H8A 109.5 . .
O1 C8 H8B 109.5 . .
H8A C8 H8B 109.5 . .
O1 C8 H8C 109.5 . .
H8A C8 H8C 109.5 . .
H8B C8 H8C 109.5 . .

loop_
_geom_bond_atom_site_label_1
_geom_bond_atom_site_label_2
_geom_bond_distance
_geom_bond_site_symmetry_2
Cl1 C3 1.736(3) .
S1 C1 1.671(2) .
O1 C1 1.321(3) .
O1 C8 1.451(3) .
N1 C1 1.343(3) .
N1 C2 1.426(3) .
N1 H1N 0.875(10) .
C2 C7 1.381(4) .
C2 C3 1.400(3) .
C3 C4 1.378(3) .
C4 C5 1.376(4) .
C4 H4 0.9500 .
C5 C6 1.395(3) .
C5 H5 0.9500 .
C6 C7 1.374(3) .
C6 H6 0.9500 .
C7 H7 0.9500 .
C8 H8A 0.9800 .
C8 H8B 0.9800 .
C8 H8C 0.9800 .

loop_
_geom_torsion_atom_site_label_1
_geom_torsion_atom_site_label_2
_geom_torsion_atom_site_label_3
_geom_torsion_atom_site_label_4
_geom_torsion
_geom_torsion_site_symmetry_1
_geom_torsion_site_symmetry_2
_geom_torsion_site_symmetry_3
_geom_torsion_site_symmetry_4
C8 O1 C1 N1 -179.52(19) . . . .
C8 O1 C1 S1 1.8(3) . . . .
C2 N1 C1 O1 1.4(3) . . . .
C2 N1 C1 S1 -179.88(17) . . . .
C1 N1 C2 C7 54.3(3) . . . .
C1 N1 C2 C3 -129.1(3) . . . .
C7 C2 C3 C4 0.2(4) . . . .
N1 C2 C3 C4 -176.6(2) . . . .
C7 C2 C3 Cl1 179.06(19) . . . .
N1 C2 C3 Cl1 2.3(3) . . . .
C2 C3 C4 C5 -0.8(4) . . . .
Cl1 C3 C4 C5 -179.70(19) . . . .
C3 C4 C5 C6 0.4(4) . . . .
C4 C5 C6 C7 0.7(4) . . . .
C5 C6 C7 C2 -1.4(4) . . . .
C3 C2 C7 C6 0.9(4) . . . .
N1 C2 C7 C6 177.6(2) . . . .
